data_4103924
loop_
_publ_author_name
'Jason A. Bexrud'
'Patrick Eisenberger'
'David C. Leitch'
'Philippa R. Payne'
'Laurel L. Schafer'

_publ_section_title
;
 Selective C-H Activation \a to Primary Amines. Bridging Metallaaziridines
 for Catalytic, Intramolecular \a-Alkylation
;
_journal_name_full 'Journal of the American Chemical Society'
_journal_page_first 2116
_journal_page_last 2118
_journal_paper_doi 10.1021/ja808862w
_journal_volume 131
_journal_year 2009
_chemical_formula_moiety 'C27 H31 N O S'
_chemical_formula_sum 'C27 H31 N O S'
_chemical_formula_weight 417.59
_chemical_name_systematic
;
 ?
;
_space_group_IT_number 61
_symmetry_space_group_name_Hall '-P 2ac 2ab'
_symmetry_space_group_name_H-M 'P b c a'
_atom_sites_solution_hydrogens geom
_atom_sites_solution_primary direct
_atom_sites_solution_secondary difmap
_audit_creation_method SHELXL-97
_cell_angle_alpha 90.00
_cell_angle_beta 90.00
_cell_angle_gamma 90.00
_cell_formula_units_Z 8
_cell_length_a 12.8333(6)
_cell_length_b 9.9404(5)
_cell_length_c 34.8473(15)
_cell_measurement_temperature 293(2)
_cell_measurement_theta_max 26.661
_cell_measurement_theta_min 2.338
_cell_volume 4445.4(4)
_computing_structure_refinement 'SHELXL-97 (Sheldrick, 1997)'
_diffrn_ambient_temperature 293(2)
_diffrn_measured_fraction_theta_full 0.991
_diffrn_measured_fraction_theta_max 0.991
_diffrn_radiation_monochromator graphite
_diffrn_radiation_source 'fine-focus sealed tube'
_diffrn_radiation_type MoK\a
_diffrn_radiation_wavelength 0.71073
_diffrn_reflns_av_R_equivalents 0.0525
_diffrn_reflns_av_sigmaI/netI 0.0286
_diffrn_reflns_limit_h_max 16
_diffrn_reflns_limit_h_min -13
_diffrn_reflns_limit_k_max 12
_diffrn_reflns_limit_k_min -11
_diffrn_reflns_limit_l_max 45
_diffrn_reflns_limit_l_min -45
_diffrn_reflns_number 59537
_diffrn_reflns_theta_full 27.46
_diffrn_reflns_theta_max 27.46
_diffrn_reflns_theta_min 1.97
_exptl_absorpt_coefficient_mu 0.164
_exptl_absorpt_correction_T_max 0.892
_exptl_absorpt_correction_T_min 0.809
_exptl_absorpt_correction_type multi-scan
_exptl_crystal_colour colourless
_exptl_crystal_density_diffrn 1.248
_exptl_crystal_density_method 'not measured'
_exptl_crystal_description prism
_exptl_crystal_F_000 1792
_exptl_crystal_size_max 0.7
_exptl_crystal_size_mid 0.7
_exptl_crystal_size_min 0.7
_refine_diff_density_max 0.737
_refine_diff_density_min -0.462
_refine_diff_density_rms 0.053
_refine_ls_extinction_method none
_refine_ls_goodness_of_fit_ref 1.044
_refine_ls_hydrogen_treatment mixed
_refine_ls_matrix_type full
_refine_ls_number_parameters 271
_refine_ls_number_reflns 5039
_refine_ls_number_restraints 0
_refine_ls_restrained_S_all 1.044
_refine_ls_R_factor_all 0.0711
_refine_ls_R_factor_gt 0.0493
_refine_ls_shift/su_max 0.001
_refine_ls_shift/su_mean 0.000
_refine_ls_structure_factor_coef Fsqd
_refine_ls_weighting_details 'calc w=1/[\s^2^(Fo^2^)+(0.0603P)^2^+3.3418P] where P=(Fo^2^+2Fc^2^)/3'
_refine_ls_weighting_scheme calc
_refine_ls_wR_factor_gt 0.1208
_refine_ls_wR_factor_ref 0.1333
_reflns_number_gt 3832
_reflns_number_total 5039
_reflns_threshold_expression >2sigma(I)
_cod_data_source_file ja808862w_si_004.cif
_cod_data_source_block ls139new
_cod_database_code 4103924

loop_
_symmetry_equiv_pos_as_xyz
'x, y, z'
'-x+1/2, -y, z+1/2'
'x+1/2, -y+1/2, -z'
'-x, y+1/2, -z+1/2'
'-x, -y, -z'
'x-1/2, y, -z-1/2'
'-x-1/2, y-1/2, z'
'x, -y-1/2, z-1/2'

loop_
_atom_site_label
_atom_site_type_symbol
_atom_site_fract_x
_atom_site_fract_y
_atom_site_fract_z
_atom_site_U_iso_or_equiv
_atom_site_adp_type
_atom_site_occupancy
_atom_site_symmetry_multiplicity
_atom_site_calc_flag
_atom_site_refinement_flags
S001 S 0.75996(4) 0.16902(5) 0.100953(13) 0.02269(13) Uani 1 1 d .
O002 O 0.75651(11) 0.30107(14) 0.11772(4) 0.0316(3) Uani 1 1 d .
O200 O 0.66439(10) 0.09917(15) 0.09387(4) 0.0304(3) Uani 1 1 d .
N1 N 0.83367(12) 0.07426(16) 0.12746(4) 0.0224(3) Uani 1 1 d .
C005 C 0.87377(14) 0.1185(2) 0.16523(5) 0.0239(4) Uani 1 1 d .
H005 H 0.8562 0.2142 0.1674 0.029 Uiso 1 1 calc R
C006 C 1.03959(15) -0.0327(2) 0.16889(5) 0.0273(4) Uani 1 1 d .
C007 C 0.69849(16) 0.0570(2) 0.19450(6) 0.0357(5) Uani 1 1 d .
H00A H 0.6774 0.0166 0.1707 0.054 Uiso 1 1 calc R
H00B H 0.6776 0.1497 0.1948 0.054 Uiso 1 1 calc R
H00C H 0.6661 0.0104 0.2155 0.054 Uiso 1 1 calc R
C008 C 1.04582(15) 0.1912(2) 0.13571(6) 0.0272(4) Uani 1 1 d .
C009 C 0.99508(14) 0.1101(2) 0.16860(5) 0.0262(4) Uani 1 1 d .
C010 C 0.87517(19) 0.2969(2) 0.04634(6) 0.0372(5) Uani 1 1 d .
H010 H 0.8772 0.3701 0.0629 0.045 Uiso 1 1 calc R
C011 C 0.82455(15) 0.1811(2) 0.05657(5) 0.0270(4) Uani 1 1 d .
C012 C 1.11139(17) 0.1325(2) 0.10891(6) 0.0332(5) Uani 1 1 d .
H012 H 1.1226 0.0401 0.1098 0.040 Uiso 1 1 calc R
C013 C 1.02956(19) 0.3288(2) 0.13242(7) 0.0427(6) Uani 1 1 d .
H013 H 0.9848 0.3715 0.1495 0.051 Uiso 1 1 calc R
C014 C 0.98809(15) -0.1452(2) 0.15539(6) 0.0280(4) Uani 1 1 d .
H014 H 0.9193 -0.1366 0.1473 0.034 Uiso 1 1 calc R
C015 C 0.9234(2) 0.3029(3) 0.01071(7) 0.0474(6) Uani 1 1 d .
H015 H 0.9569 0.3819 0.0035 0.057 Uiso 1 1 calc R
C016 C 0.8232(2) 0.0718(3) 0.03220(7) 0.0472(6) Uani 1 1 d .
H016 H 0.7888 -0.0067 0.0392 0.057 Uiso 1 1 calc R
C017 C 0.85052(17) 0.1102(3) 0.23651(6) 0.0445(6) Uani 1 1 d .
H01A H 0.8247 0.2018 0.2379 0.053 Uiso 1 1 calc R
H01B H 0.8196 0.0599 0.2575 0.053 Uiso 1 1 calc R
C018 C 1.03531(17) -0.2700(2) 0.15341(6) 0.0340(5) Uani 1 1 d .
H018 H 0.9977 -0.3439 0.1447 0.041 Uiso 1 1 calc R
C019 C 1.0786(2) 0.4037(3) 0.10424(8) 0.0521(7) Uani 1 1 d .
H019 H 1.0664 0.4958 0.1027 0.063 Uiso 1 1 calc R
C020 C 0.81646(15) 0.0479(2) 0.19846(5) 0.0280(4) Uani 1 1 d .
H020 H 0.8363 -0.0473 0.1985 0.034 Uiso 1 1 calc R
C021 C 0.9232(2) 0.1962(3) -0.01402(7) 0.0457(6) Uani 1 1 d .
C022 C 1.16061(19) 0.2082(2) 0.08086(7) 0.0415(6) Uani 1 1 d .
H022 H 1.2048 0.1663 0.0634 0.050 Uiso 1 1 calc R
C023 C 0.96824(18) 0.1112(3) 0.24134(6) 0.0507(7) Uani 1 1 d .
H02A H 0.9863 0.1581 0.2648 0.061 Uiso 1 1 calc R
H02B H 0.9935 0.0195 0.2433 0.061 Uiso 1 1 calc R
C024 C 1.01991(17) 0.1802(3) 0.20749(6) 0.0411(6) Uani 1 1 d .
H02C H 1.0947 0.1807 0.2114 0.049 Uiso 1 1 calc R
H02D H 0.9966 0.2729 0.2063 0.049 Uiso 1 1 calc R
C025 C 1.14264(17) -0.0525(3) 0.18092(7) 0.0418(6) Uani 1 1 d .
H025 H 1.1797 0.0196 0.1911 0.050 Uiso 1 1 calc R
C026 C 1.13773(18) -0.2855(3) 0.16426(7) 0.0441(6) Uani 1 1 d .
H026 H 1.1703 -0.3688 0.1622 0.053 Uiso 1 1 calc R
C027 C 1.1448(2) 0.3438(3) 0.07858(7) 0.0453(6) Uani 1 1 d .
H027 H 1.1784 0.3947 0.0599 0.054 Uiso 1 1 calc R
C028 C 1.19069(18) -0.1767(3) 0.17807(8) 0.0519(7) Uani 1 1 d .
H028 H 1.2598 -0.1861 0.1856 0.062 Uiso 1 1 calc R
C029 C 0.8734(2) 0.0799(3) -0.00269(7) 0.0549(7) Uani 1 1 d .
H029 H 0.8737 0.0056 -0.0189 0.066 Uiso 1 1 calc R
C030 C 0.9747(3) 0.2042(4) -0.05284(8) 0.0733(10) Uani 1 1 d .
H03A H 0.9661 0.1201 -0.0660 0.110 Uiso 1 1 calc R
H03B H 1.0476 0.2227 -0.0497 0.110 Uiso 1 1 calc R
H03C H 0.9431 0.2749 -0.0676 0.110 Uiso 1 1 calc R

loop_
_atom_site_aniso_label
_atom_site_aniso_U_11
_atom_site_aniso_U_22
_atom_site_aniso_U_33
_atom_site_aniso_U_23
_atom_site_aniso_U_13
_atom_site_aniso_U_12
S001 0.0214(2) 0.0205(2) 0.0262(2) 0.00085(17) 0.00055(18) 0.00303(18)
O002 0.0357(8) 0.0220(7) 0.0371(8) -0.0016(6) 0.0059(6) 0.0060(6)
O200 0.0209(7) 0.0334(8) 0.0370(8) 0.0041(6) -0.0052(6) 0.0007(6)
N1 0.0215(8) 0.0232(8) 0.0224(7) -0.0019(6) -0.0032(6) 0.0020(6)
C005 0.0188(9) 0.0301(10) 0.0227(9) -0.0051(8) -0.0003(7) -0.0019(8)
C006 0.0167(9) 0.0435(12) 0.0215(9) 0.0087(8) 0.0026(7) -0.0005(9)
C007 0.0209(10) 0.0518(14) 0.0345(11) -0.0014(10) 0.0068(8) -0.0024(10)
C008 0.0196(9) 0.0319(11) 0.0301(10) -0.0050(8) -0.0008(8) -0.0068(8)
C009 0.0174(9) 0.0360(11) 0.0251(9) -0.0040(8) 0.0001(7) -0.0052(8)
C010 0.0460(13) 0.0270(11) 0.0386(12) 0.0007(9) 0.0079(10) -0.0023(10)
C011 0.0298(10) 0.0269(10) 0.0243(9) 0.0026(8) 0.0005(8) 0.0031(8)
C012 0.0381(12) 0.0303(11) 0.0313(10) -0.0017(8) 0.0065(9) -0.0024(10)
C013 0.0375(13) 0.0328(13) 0.0577(15) -0.0079(11) 0.0157(11) -0.0035(10)
C014 0.0183(9) 0.0378(12) 0.0280(10) 0.0035(8) -0.0011(7) 0.0044(8)
C015 0.0583(16) 0.0395(14) 0.0446(13) 0.0112(11) 0.0125(12) -0.0097(12)
C016 0.0650(17) 0.0395(14) 0.0371(12) -0.0068(10) 0.0146(12) -0.0150(12)
C017 0.0301(12) 0.0801(19) 0.0233(10) -0.0081(11) 0.0053(8) -0.0061(12)
C018 0.0298(11) 0.0408(13) 0.0313(10) 0.0091(9) 0.0042(9) 0.0082(10)
C019 0.0548(16) 0.0284(13) 0.0732(18) 0.0015(12) 0.0166(14) -0.0053(11)
C020 0.0179(9) 0.0423(12) 0.0239(9) -0.0001(8) 0.0034(7) -0.0016(9)
C021 0.0516(15) 0.0548(16) 0.0306(11) 0.0062(11) 0.0078(10) -0.0024(12)
C022 0.0449(13) 0.0411(13) 0.0385(12) -0.0012(10) 0.0152(10) -0.0042(11)
C023 0.0315(12) 0.097(2) 0.0236(11) -0.0106(12) -0.0020(9) -0.0084(13)
C024 0.0241(11) 0.0658(17) 0.0335(11) -0.0159(11) -0.0005(8) -0.0122(11)
C025 0.0212(11) 0.0584(16) 0.0457(13) 0.0162(11) -0.0072(9) -0.0063(10)
C026 0.0329(12) 0.0537(15) 0.0459(13) 0.0200(12) 0.0059(10) 0.0166(12)
C027 0.0479(14) 0.0393(14) 0.0486(14) 0.0047(11) 0.0137(11) -0.0129(11)
C028 0.0213(11) 0.0710(19) 0.0635(16) 0.0249(14) -0.0055(11) 0.0091(12)
C029 0.077(2) 0.0543(16) 0.0331(12) -0.0131(11) 0.0144(13) -0.0143(15)
C030 0.091(2) 0.089(2) 0.0401(15) 0.0066(15) 0.0264(15) -0.010(2)

loop_
_atom_type_symbol
_atom_type_description
_atom_type_scat_dispersion_real
_atom_type_scat_dispersion_imag
_atom_type_scat_source
C C 0.0033 0.0016 'International Tables Vol C Tables 4.2.6.8 and 6.1.1.4'
H H 0.0000 0.0000 'International Tables Vol C Tables 4.2.6.8 and 6.1.1.4'
N N 0.0061 0.0033 'International Tables Vol C Tables 4.2.6.8 and 6.1.1.4'
O O 0.0106 0.0060 'International Tables Vol C Tables 4.2.6.8 and 6.1.1.4'
S S 0.1246 0.1234 'International Tables Vol C Tables 4.2.6.8 and 6.1.1.4'

loop_
_geom_angle_atom_site_label_1
_geom_angle_atom_site_label_2
_geom_angle_atom_site_label_3
_geom_angle
O200 S001 O002 119.13(9)
O200 S001 N1 108.43(8)
O002 S001 N1 108.45(8)
O200 S001 C011 106.59(9)
O002 S001 C011 108.02(9)
N1 S001 C011 105.39(9)
C005 N1 S001 122.41(13)
N1 C005 C020 111.52(15)
N1 C005 C009 113.39(15)
C020 C005 C009 113.24(16)
C014 C006 C025 116.1(2)
C014 C006 C009 124.75(17)
C025 C006 C009 119.0(2)
C012 C008 C013 116.8(2)
C012 C008 C009 122.43(19)
C013 C008 C009 120.77(19)
C006 C009 C008 109.37(16)
C006 C009 C024 109.45(17)
C008 C009 C024 109.04(17)
C006 C009 C005 114.94(16)
C008 C009 C005 109.64(16)
C024 C009 C005 104.20(16)
C011 C010 C015 118.7(2)
C010 C011 C016 120.5(2)
C010 C011 S001 120.68(16)
C016 C011 S001 118.80(16)
C008 C012 C022 121.6(2)
C019 C013 C008 121.4(2)
C006 C014 C018 122.25(19)
C021 C015 C010 121.9(2)
C029 C016 C011 119.4(2)
C023 C017 C020 112.52(18)
C026 C018 C014 120.4(2)
C027 C019 C013 120.8(2)
C007 C020 C017 109.82(17)
C007 C020 C005 112.30(17)
C017 C020 C005 109.34(17)
C015 C021 C029 118.1(2)
C015 C021 C030 121.6(2)
C029 C021 C030 120.3(3)
C027 C022 C012 120.6(2)
C024 C023 C017 110.6(2)
C023 C024 C009 112.66(19)
C028 C025 C006 121.6(2)
C028 C026 C018 118.9(2)
C022 C027 C019 118.9(2)
C026 C028 C025 120.7(2)
C016 C029 C021 121.2(2)

loop_
_geom_bond_atom_site_label_1
_geom_bond_atom_site_label_2
_geom_bond_distance
S001 O200 1.4308(14)
S001 O002 1.4375(14)
S001 N1 1.6232(16)
S001 C011 1.759(2)
N1 C005 1.480(2)
C005 C020 1.541(3)
C005 C009 1.563(3)
C006 C014 1.381(3)
C006 C025 1.401(3)
C006 C009 1.531(3)
C007 C020 1.523(3)
C008 C012 1.386(3)
C008 C013 1.388(3)
C008 C009 1.545(3)
C009 C024 1.556(3)
C010 C011 1.369(3)
C010 C015 1.389(3)
C011 C016 1.379(3)
C012 C022 1.386(3)
C013 C019 1.384(3)
C014 C018 1.383(3)
C015 C021 1.367(3)
C016 C029 1.378(3)
C017 C023 1.520(3)
C017 C020 1.527(3)
C018 C026 1.376(3)
C019 C027 1.370(4)
C021 C029 1.379(4)
C021 C030 1.508(3)
C022 C027 1.365(3)
C023 C024 1.517(3)
C025 C028 1.384(4)
C026 C028 1.365(4)
